data_4339190
loop_
_publ_author_name
'Wolf, Robert'
'Ni, Chengbao'
'Nguyen, Tailuan'
'Brynda, Marcin'
'Long, Gary J.'
'Sutton, Andrew D.'
'Fischer, Roland C.'
'Fettinger, J. C.'
'Hellman, Matthew'
'Pu, Lihung'
'Power, Philip P.'

_publ_section_title
;
 Substituent effects in formally quintuple-bonded ArCrCrAr compounds (Ar =
 terphenyl) and related species.
;
_journal_issue 26
_journal_name_full 'Inorganic chemistry'
_journal_page_first 11277
_journal_page_last 11290
_journal_paper_doi 10.1021/ic702112e
_journal_volume 46
_journal_year 2007
_chemical_formula_sum 'C76 H94 Cr2 O2'
_chemical_formula_weight 1143.51
_chemical_name_systematic
; 
 ? 
;
_space_group_IT_number 2
_symmetry_cell_setting triclinic
_symmetry_space_group_name_Hall '-P 1'
_symmetry_space_group_name_H-M 'P -1'
_atom_sites_solution_hydrogens geom
_atom_sites_solution_primary direct
_atom_sites_solution_secondary difmap
_audit_creation_method SHELXL-97
_cell_angle_alpha 109.655(2)
_cell_angle_beta 92.661(2)
_cell_angle_gamma 105.614(2)
_cell_formula_units_Z 1
_cell_length_a 10.2466(8)
_cell_length_b 11.1972(9)
_cell_length_c 15.2070(12)
_cell_measurement_reflns_used 7593
_cell_measurement_temperature 90(2)
_cell_measurement_theta_max 27.4962
_cell_measurement_theta_min 0.970897
_cell_volume 1564.3(2)
_computing_cell_refinement 'Bruker SAINT'
_computing_data_collection 'Bruker SMART software'
_computing_data_reduction 'Bruker SAINT'
_computing_molecular_graphics 'SHELXTL 5.1, XP (Sheldrick, 1994)'
_computing_publication_material 'WinGX v1.64.59 (Farrugia, 1999)'
_computing_structure_refinement 'SHELXL-97 (Sheldrick, 1997)'
_computing_structure_solution 'SHELXS-97 (Sheldrick, 1990)'
_diffrn_ambient_temperature 90(2)
_diffrn_measured_fraction_theta_full 0.990
_diffrn_measured_fraction_theta_max 0.990
_diffrn_measurement_device_type 'Bruker SMART CCD'
_diffrn_measurement_method '\w and \f'
_diffrn_radiation_monochromator graphite
_diffrn_radiation_source 'fine-focus sealed tube'
_diffrn_radiation_type MoK\a
_diffrn_radiation_wavelength 0.71073
_diffrn_reflns_av_R_equivalents 0.0432
_diffrn_reflns_av_sigmaI/netI 0.0571
_diffrn_reflns_limit_h_max 14
_diffrn_reflns_limit_h_min -14
_diffrn_reflns_limit_k_max 15
_diffrn_reflns_limit_k_min -15
_diffrn_reflns_limit_l_max 21
_diffrn_reflns_limit_l_min -21
_diffrn_reflns_number 23869
_diffrn_reflns_theta_full 30.03
_diffrn_reflns_theta_max 30.03
_diffrn_reflns_theta_min 1.44
_exptl_absorpt_coefficient_mu 0.394
_exptl_absorpt_correction_T_max 0.9768
_exptl_absorpt_correction_T_min 0.8745
_exptl_absorpt_correction_type 'Empirical, Twinabs (multi-scan)'
_exptl_absorpt_process_details 'TWINABS V1.05 (Sheldrick, 2003)'
_exptl_crystal_colour red
_exptl_crystal_density_diffrn 1.214
_exptl_crystal_density_method 'not measured'
_exptl_crystal_description plate
_exptl_crystal_F_000 614
_exptl_crystal_size_max 0.35
_exptl_crystal_size_mid 0.20
_exptl_crystal_size_min 0.06
_refine_diff_density_max 0.892
_refine_diff_density_min -0.446
_refine_diff_density_rms 0.072
_refine_ls_extinction_method none
_refine_ls_goodness_of_fit_ref 0.951
_refine_ls_hydrogen_treatment 'located on diff map and refined freely'
_refine_ls_matrix_type full
_refine_ls_number_parameters 549
_refine_ls_number_reflns 9062
_refine_ls_number_restraints 0
_refine_ls_restrained_S_all 0.951
_refine_ls_R_factor_all 0.0635
_refine_ls_R_factor_gt 0.0420
_refine_ls_shift/su_max 0.001
_refine_ls_shift/su_mean 0.000
_refine_ls_structure_factor_coef Fsqd
_refine_ls_weighting_details 'calc w=1/[\s^2^(Fo^2^)+(0.0610P)^2^+0.7495P] where P=(Fo^2^+2Fc^2^)/3'
_refine_ls_weighting_scheme calc
_refine_ls_wR_factor_gt 0.1027
_refine_ls_wR_factor_ref 0.1162
_reflns_number_gt 6876
_reflns_number_total 9062
_reflns_threshold_expression >2sigma(I)
_cod_data_source_file 3.cif
_cod_data_source_block rw31fin
_cod_original_sg_symbol_H-M P-1
_cod_database_code 4339190

loop_
_symmetry_equiv_pos_as_xyz
'x, y, z'
'-x, -y, -z'

loop_
_atom_site_label
_atom_site_type_symbol
_atom_site_fract_x
_atom_site_fract_y
_atom_site_fract_z
_atom_site_U_iso_or_equiv
_atom_site_adp_type
_atom_site_occupancy
_atom_site_symmetry_multiplicity
_atom_site_calc_flag
Cr1 Cr -0.06966(2) -0.00214(2) 0.034799(18) 0.01199(7) Uani 1 1 d
O1 O 0.29199(11) 0.06635(12) 0.41029(8) 0.0173(2) Uani 1 1 d
C1 C 0.02673(15) 0.00856(14) 0.16561(11) 0.0113(3) Uani 1 1 d
C2 C 0.16939(15) 0.02244(14) 0.17038(11) 0.0112(3) Uani 1 1 d
C3 C 0.25549(15) 0.04122(15) 0.25055(11) 0.0130(3) Uani 1 1 d
C4 C 0.20092(16) 0.04491(15) 0.33309(11) 0.0135(3) Uani 1 1 d
C5 C 0.06161(16) 0.02728(15) 0.33243(11) 0.0132(3) Uani 1 1 d
C6 C -0.02363(15) 0.01056(14) 0.25123(11) 0.0111(3) Uani 1 1 d
C7 C 0.23109(14) 0.01553(15) 0.08230(11) 0.0111(3) Uani 1 1 d
C8 C 0.22033(15) -0.11050(15) 0.01227(11) 0.0128(3) Uani 1 1 d
C9 C 0.28496(16) -0.11411(17) -0.06764(12) 0.0166(3) Uani 1 1 d
C10 C 0.35637(16) 0.00186(17) -0.08018(12) 0.0169(3) Uani 1 1 d
C11 C 0.36090(16) 0.12457(17) -0.01437(12) 0.0165(3) Uani 1 1 d
C12 C 0.29872(15) 0.13425(15) 0.06712(11) 0.0133(3) Uani 1 1 d
C13 C -0.17157(15) -0.00646(15) 0.26482(11) 0.0121(3) Uani 1 1 d
C14 C -0.21289(16) 0.10636(16) 0.31187(11) 0.0146(3) Uani 1 1 d
C15 C -0.34681(16) 0.08828(17) 0.33194(12) 0.0166(3) Uani 1 1 d
C16 C -0.43842(16) -0.03784(17) 0.30728(12) 0.0171(3) Uani 1 1 d
C17 C -0.39798(16) -0.14878(17) 0.26101(12) 0.0160(3) Uani 1 1 d
C18 C -0.26493(16) -0.13541(16) 0.23948(11) 0.0142(3) Uani 1 1 d
C19 C 0.15497(16) -0.23988(16) 0.02793(12) 0.0156(3) Uani 1 1 d
C20 C -0.11357(17) 0.24692(16) 0.34453(13) 0.0183(3) Uani 1 1 d
C21 C 0.26449(19) -0.27760(19) 0.07554(14) 0.0228(4) Uani 1 1 d
C22 C 0.46109(19) 0.31968(19) 0.20174(14) 0.0228(4) Uani 1 1 d
C23 C -0.22172(17) -0.25970(16) 0.19302(14) 0.0206(3) Uani 1 1 d
C24 C 0.31853(17) 0.27054(16) 0.14219(12) 0.0165(3) Uani 1 1 d
C25 C 0.30163(19) 0.37346(18) 0.10079(14) 0.0214(4) Uani 1 1 d
C26 C -0.05091(19) 0.29589(19) 0.44922(14) 0.0239(4) Uani 1 1 d
C27 C -0.3411(2) -0.38176(18) 0.13406(14) 0.0251(4) Uani 1 1 d
C28 C -0.1786(2) 0.34941(18) 0.33086(14) 0.0233(4) Uani 1 1 d
C29 C 0.07978(19) -0.35445(18) -0.06389(14) 0.0222(4) Uani 1 1 d
C30 C -0.1514(2) -0.2964(2) 0.2672(2) 0.0403(6) Uani 1 1 d
C32 C 0.29773(19) 0.52420(18) 0.39592(14) 0.0243(4) Uani 1 1 d
C31 C 0.2362(2) 0.0676(2) 0.49496(13) 0.0275(4) Uani 1 1 d
C33 C 0.38273(19) 0.65526(19) 0.43989(14) 0.0248(4) Uani 1 1 d
C34 C 0.36071(19) 0.75716(18) 0.41455(14) 0.0243(4) Uani 1 1 d
C35 C 0.25470(19) 0.73015(19) 0.34380(14) 0.0246(4) Uani 1 1 d
C36 C 0.17065(19) 0.60062(19) 0.29872(14) 0.0258(4) Uani 1 1 d
C37 C 0.19223(19) 0.49905(19) 0.32536(14) 0.0255(4) Uani 1 1 d
C38 C 0.3197(3) 0.4138(2) 0.42408(18) 0.0335(5) Uani 1 1 d
H20 H -0.042(2) 0.2441(19) 0.3071(14) 0.015(5) Uiso 1 1 d
H37 H 0.134(2) 0.406(2) 0.2951(17) 0.034(6) Uiso 1 1 d
H23 H 0.376(2) 0.396(2) 0.0687(15) 0.021(5) Uiso 1 1 d
H8 H 0.4012(19) 0.0025(19) -0.1324(14) 0.014(5) Uiso 1 1 d
H14 H 0.090(2) -0.2255(19) 0.0694(14) 0.014(5) Uiso 1 1 d
H2 H -0.527(2) -0.048(2) 0.3224(15) 0.022(5) Uiso 1 1 d
H10 H 0.277(2) -0.198(2) -0.1128(15) 0.020(5) Uiso 1 1 d
H3 H -0.376(2) 0.161(2) 0.3625(14) 0.018(5) Uiso 1 1 d
H1 H -0.460(2) -0.236(2) 0.2437(15) 0.024(5) Uiso 1 1 d
H18 H 0.460(2) 0.674(2) 0.4876(17) 0.029(6) Uiso 1 1 d
H25 H 0.252(2) 0.262(2) 0.1813(15) 0.018(5) Uiso 1 1 d
H22 H 0.299(2) 0.452(2) 0.1491(16) 0.025(5) Uiso 1 1 d
H17 H 0.537(2) 0.330(2) 0.1622(16) 0.025(5) Uiso 1 1 d
H21 H 0.098(2) 0.579(2) 0.2479(16) 0.026(6) Uiso 1 1 d
H20 H 0.237(2) 0.797(2) 0.3195(15) 0.024(5) Uiso 1 1 d
H24 H 0.215(2) 0.342(2) 0.0584(16) 0.024(5) Uiso 1 1 d
H9 H 0.407(2) 0.206(2) -0.0254(15) 0.023(5) Uiso 1 1 d
H16 H 0.474(2) 0.403(2) 0.2506(16) 0.023(5) Uiso 1 1 d
H13 H 0.309(2) -0.208(2) 0.1349(17) 0.029(6) Uiso 1 1 d
H7 H -0.305(2) -0.453(2) 0.0958(17) 0.035(6) Uiso 1 1 d
H11 H 0.222(2) -0.360(2) 0.0866(16) 0.026(6) Uiso 1 1 d
H4 H -0.161(2) -0.240(2) 0.1509(16) 0.027(6) Uiso 1 1 d
H15 H 0.471(2) 0.261(2) 0.2304(16) 0.026(6) Uiso 1 1 d
H5 H -0.402(2) -0.417(2) 0.1755(17) 0.032(6) Uiso 1 1 d
H19 H 0.416(2) 0.845(2) 0.4474(16) 0.028(6) Uiso 1 1 d
H6 H -0.404(2) -0.363(2) 0.0884(18) 0.039(7) Uiso 1 1 d
H12 H 0.334(2) -0.293(2) 0.0321(18) 0.036(6) Uiso 1 1 d
H26 H 0.313(2) 0.087(2) 0.5426(17) 0.031(6) Uiso 1 1 d
H36 H -0.245(2) 0.364(2) 0.3741(17) 0.029(6) Uiso 1 1 d
H28 H 0.191(2) 0.136(2) 0.5157(15) 0.022(5) Uiso 1 1 d
H35 H -0.109(2) 0.436(2) 0.3433(16) 0.032(6) Uiso 1 1 d
H34 H -0.122(2) 0.302(2) 0.4883(16) 0.028(6) Uiso 1 1 d
H33 H 0.014(2) 0.381(2) 0.4682(17) 0.032(6) Uiso 1 1 d
H32 H -0.004(2) 0.237(2) 0.4624(16) 0.032(6) Uiso 1 1 d
H29 H -0.225(3) -0.327(3) 0.3062(19) 0.049(8) Uiso 1 1 d
H31 H -0.067(3) -0.229(3) 0.304(2) 0.056(8) Uiso 1 1 d
H39 H 0.412(3) 0.404(3) 0.415(2) 0.051(8) Uiso 1 1 d
H76 H -0.227(3) 0.322(3) 0.2650(19) 0.045(7) Uiso 1 1 d
H30 H -0.128(3) -0.378(3) 0.232(2) 0.062(9) Uiso 1 1 d
H38 H 0.310(3) 0.430(3) 0.490(2) 0.049(8) Uiso 1 1 d
H27 H 0.168(3) -0.022(3) 0.4817(18) 0.040(7) Uiso 1 1 d
H40 H 0.252(3) 0.332(3) 0.390(2) 0.068(10) Uiso 1 1 d
H42 H 0.016(2) -0.331(2) -0.1002(17) 0.032(6) Uiso 1 1 d
H41 H 0.144(2) -0.382(2) -0.1064(18) 0.038(7) Uiso 1 1 d
H43 H 0.026(3) -0.428(3) -0.0469(18) 0.040(7) Uiso 1 1 d
H46 H 0.351(2) 0.0528(19) 0.2502(14) 0.015(5) Uiso 1 1 d
H45 H 0.020(2) 0.0238(19) 0.3851(15) 0.017(5) Uiso 1 1 d

loop_
_atom_site_aniso_label
_atom_site_aniso_U_11
_atom_site_aniso_U_22
_atom_site_aniso_U_33
_atom_site_aniso_U_23
_atom_site_aniso_U_13
_atom_site_aniso_U_12
Cr1 0.01001(12) 0.01548(13) 0.01078(12) 0.00478(9) -0.00025(8) 0.00459(9)
O1 0.0153(5) 0.0281(6) 0.0100(5) 0.0071(5) 0.0003(4) 0.0088(5)
C1 0.0107(6) 0.0107(6) 0.0127(7) 0.0044(5) 0.0012(5) 0.0035(5)
C2 0.0120(7) 0.0117(6) 0.0102(7) 0.0039(5) 0.0014(5) 0.0043(5)
C3 0.0103(7) 0.0164(7) 0.0134(7) 0.0057(6) 0.0007(5) 0.0054(5)
C4 0.0144(7) 0.0142(7) 0.0118(7) 0.0041(6) -0.0015(5) 0.0057(5)
C5 0.0143(7) 0.0155(7) 0.0106(7) 0.0048(6) 0.0028(6) 0.0056(5)
C6 0.0102(6) 0.0114(6) 0.0116(7) 0.0038(5) 0.0012(5) 0.0037(5)
C7 0.0071(6) 0.0153(7) 0.0118(7) 0.0056(6) -0.0006(5) 0.0044(5)
C8 0.0105(7) 0.0167(7) 0.0122(7) 0.0051(6) 0.0002(5) 0.0061(5)
C9 0.0163(7) 0.0195(8) 0.0134(7) 0.0034(6) 0.0012(6) 0.0080(6)
C10 0.0141(7) 0.0255(8) 0.0143(8) 0.0090(7) 0.0049(6) 0.0084(6)
C11 0.0134(7) 0.0195(8) 0.0179(8) 0.0095(6) 0.0020(6) 0.0039(6)
C12 0.0101(6) 0.0156(7) 0.0143(7) 0.0057(6) 0.0005(5) 0.0038(5)
C13 0.0110(7) 0.0162(7) 0.0104(7) 0.0054(6) 0.0019(5) 0.0052(5)
C14 0.0133(7) 0.0165(7) 0.0143(7) 0.0050(6) 0.0027(6) 0.0056(6)
C15 0.0164(7) 0.0217(8) 0.0152(8) 0.0068(6) 0.0041(6) 0.0109(6)
C16 0.0112(7) 0.0270(8) 0.0164(8) 0.0108(7) 0.0036(6) 0.0071(6)
C17 0.0118(7) 0.0201(8) 0.0161(8) 0.0086(6) 0.0012(6) 0.0024(6)
C18 0.0134(7) 0.0175(7) 0.0118(7) 0.0048(6) 0.0012(5) 0.0054(6)
C19 0.0158(7) 0.0147(7) 0.0160(8) 0.0047(6) 0.0029(6) 0.0054(6)
C20 0.0179(8) 0.0155(7) 0.0215(8) 0.0050(6) 0.0053(6) 0.0068(6)
C21 0.0256(9) 0.0203(8) 0.0249(9) 0.0108(7) -0.0018(7) 0.0081(7)
C22 0.0223(9) 0.0186(8) 0.0216(9) 0.0050(7) -0.0034(7) 0.0010(6)
C23 0.0159(8) 0.0148(7) 0.0270(9) 0.0033(7) 0.0051(7) 0.0031(6)
C24 0.0164(7) 0.0151(7) 0.0158(8) 0.0039(6) 0.0024(6) 0.0037(6)
C25 0.0241(9) 0.0180(8) 0.0242(9) 0.0087(7) 0.0046(7) 0.0080(7)
C26 0.0220(9) 0.0191(8) 0.0244(9) 0.0007(7) -0.0034(7) 0.0066(7)
C27 0.0296(10) 0.0178(8) 0.0228(9) 0.0046(7) -0.0002(8) 0.0032(7)
C28 0.0294(9) 0.0174(8) 0.0228(9) 0.0048(7) 0.0019(7) 0.0099(7)
C29 0.0225(8) 0.0169(8) 0.0217(9) 0.0031(7) -0.0013(7) 0.0028(7)
C30 0.0328(11) 0.0193(9) 0.0587(16) 0.0019(10) -0.0189(11) 0.0118(8)
C32 0.0255(9) 0.0240(9) 0.0272(10) 0.0096(8) 0.0116(7) 0.0118(7)
C31 0.0246(9) 0.0510(13) 0.0122(8) 0.0118(8) 0.0033(7) 0.0191(9)
C33 0.0230(9) 0.0271(9) 0.0244(9) 0.0079(8) 0.0055(7) 0.0092(7)
C34 0.0230(9) 0.0202(8) 0.0267(10) 0.0063(7) 0.0078(7) 0.0039(7)
C35 0.0257(9) 0.0241(9) 0.0272(10) 0.0109(8) 0.0089(7) 0.0100(7)
C36 0.0214(9) 0.0284(9) 0.0250(10) 0.0062(8) 0.0043(7) 0.0081(7)
C37 0.0220(9) 0.0207(9) 0.0302(10) 0.0049(8) 0.0085(7) 0.0052(7)
C38 0.0404(12) 0.0268(10) 0.0392(13) 0.0145(9) 0.0102(10) 0.0158(9)

loop_
_atom_type_symbol
_atom_type_description
_atom_type_scat_dispersion_real
_atom_type_scat_dispersion_imag
_atom_type_scat_source
C C 0.0033 0.0016 'International Tables Vol C Tables 4.2.6.8 and 6.1.1.4'
H H 0.0000 0.0000 'International Tables Vol C Tables 4.2.6.8 and 6.1.1.4'
O O 0.0106 0.0060 'International Tables Vol C Tables 4.2.6.8 and 6.1.1.4'
Cr Cr 0.3209 0.6236 'International Tables Vol C Tables 4.2.6.8 and 6.1.1.4'

loop_
_geom_angle_atom_site_label_1
_geom_angle_atom_site_label_2
_geom_angle_atom_site_label_3
_geom_angle
_geom_angle_site_symmetry_1
_geom_angle_site_symmetry_3
Cr1 Cr1 C1 102.25(4) 2 .
Cr1 Cr1 C7 95.37(4) 2 2
C1 Cr1 C7 162.38(6) . 2
Cr1 Cr1 C8 108.53(4) 2 2
C1 Cr1 C8 135.31(5) . 2
C7 Cr1 C8 34.61(5) 2 2
C4 O1 C31 116.58(13) . .
C6 C1 C2 113.31(13) . .
C6 C1 Cr1 131.81(11) . .
C2 C1 Cr1 114.81(11) . .
C3 C2 C1 125.01(14) . .
C3 C2 C7 117.58(13) . .
C1 C2 C7 117.41(13) . .
C4 C3 C2 119.13(14) . .
O1 C4 C5 124.92(15) . .
O1 C4 C3 116.23(13) . .
C5 C4 C3 118.86(14) . .
C4 C5 C6 121.28(15) . .
C5 C6 C1 122.35(13) . .
C5 C6 C13 113.27(13) . .
C1 C6 C13 124.37(13) . .
C12 C7 C8 119.67(14) . .
C12 C7 C2 120.35(13) . .
C8 C7 C2 119.97(13) . .
C12 C7 Cr1 81.09(9) . 2
C8 C7 Cr1 78.31(9) . 2
C2 C7 Cr1 109.92(9) . 2
C9 C8 C7 118.77(14) . .
C9 C8 C19 119.56(14) . .
C7 C8 C19 121.28(14) . .
C9 C8 Cr1 90.07(10) . 2
C7 C8 Cr1 67.08(8) . 2
C19 C8 Cr1 118.56(10) . 2
C10 C9 C8 121.40(15) . .
C9 C10 C11 119.81(15) . .
C10 C11 C12 121.23(15) . .
C11 C12 C7 118.96(14) . .
C11 C12 C24 119.47(14) . .
C7 C12 C24 121.21(14) . .
C14 C13 C18 120.02(14) . .
C14 C13 C6 119.68(13) . .
C18 C13 C6 119.97(13) . .
C15 C14 C13 119.07(14) . .
C15 C14 C20 119.18(14) . .
C13 C14 C20 121.71(13) . .
C16 C15 C14 121.05(15) . .
C15 C16 C17 119.95(15) . .
C16 C17 C18 120.97(15) . .
C17 C18 C13 118.94(14) . .
C17 C18 C23 119.58(14) . .
C13 C18 C23 121.43(13) . .
C8 C19 C21 109.77(13) . .
C8 C19 C29 112.56(14) . .
C21 C19 C29 110.45(14) . .
C14 C20 C28 113.53(14) . .
C14 C20 C26 111.48(15) . .
C28 C20 C26 108.46(14) . .
C18 C23 C27 113.52(14) . .
C18 C23 C30 111.09(16) . .
C27 C23 C30 107.67(16) . .
C12 C24 C25 112.99(14) . .
C12 C24 C22 109.42(13) . .
C25 C24 C22 109.90(14) . .
C37 C32 C33 117.94(18) . .
C37 C32 C38 120.90(18) . .
C33 C32 C38 121.16(19) . .
C34 C33 C32 120.92(18) . .
C35 C34 C33 120.34(18) . .
C36 C35 C34 119.47(18) . .
C35 C36 C37 119.89(18) . .
C32 C37 C36 121.43(18) . .

loop_
_geom_bond_atom_site_label_1
_geom_bond_atom_site_label_2
_geom_bond_distance
_geom_bond_site_symmetry_2
Cr1 Cr1 1.8160(5) 2
Cr1 C1 2.1308(15) .
Cr1 C7 2.3114(14) 2
Cr1 C8 2.4576(15) 2
O1 C4 1.3765(18) .
O1 C31 1.430(2) .
C1 C6 1.418(2) .
C1 C2 1.424(2) .
C2 C3 1.392(2) .
C2 C7 1.495(2) .
C3 C4 1.390(2) .
C4 C5 1.386(2) .
C5 C6 1.407(2) .
C6 C13 1.509(2) .
C7 C12 1.423(2) .
C7 C8 1.426(2) .
C7 Cr1 2.3114(14) 2
C8 C9 1.405(2) .
C8 C19 1.526(2) .
C8 Cr1 2.4576(15) 2
C9 C10 1.388(2) .
C10 C11 1.388(2) .
C11 C12 1.405(2) .
C12 C24 1.521(2) .
C13 C14 1.412(2) .
C13 C18 1.413(2) .
C14 C15 1.396(2) .
C14 C20 1.525(2) .
C15 C16 1.383(2) .
C16 C17 1.388(2) .
C17 C18 1.397(2) .
C18 C23 1.527(2) .
C19 C21 1.532(2) .
C19 C29 1.534(2) .
C20 C28 1.538(2) .
C20 C26 1.541(3) .
C22 C24 1.538(2) .
C23 C27 1.530(2) .
C23 C30 1.535(3) .
C24 C25 1.530(2) .
C32 C37 1.387(3) .
C32 C33 1.399(3) .
C32 C38 1.503(3) .
C33 C34 1.388(3) .
C34 C35 1.387(3) .
C35 C36 1.385(3) .
C36 C37 1.394(3) .
